data_4515020
loop_
_publ_author_name
'T\'oth, Bal\'azs L'
'B\'eke, Ferenc'
'Egyed, Orsolya'
'B\'enyei, Attila'
'Stirling, Andr\'as'
'Nov\'ak, Zolt\'an'

_publ_section_title
;
 Synthesis of Multifunctional Aryl(trifloxyalkenyl)iodonium Triflate
 Salts.
;
_journal_issue 5
_journal_name_full 'ACS omega'
_journal_page_first 9188
_journal_page_last 9197
_journal_paper_doi 10.1021/acsomega.9b00728
_journal_volume 4
_journal_year 2019
_chemical_formula_moiety 'C13 H15 F3 I O3 S, C F3 O3 S'
_chemical_formula_sum 'C14 H15 F6 I O6 S2'
_chemical_formula_weight 584.28
_chemical_name_common 'Novak Z'
_space_group_crystal_system monoclinic
_space_group_IT_number 14
_space_group_name_Hall '-P 2ybc'
_space_group_name_H-M_alt 'P 1 21/c 1'
_symmetry_space_group_name_Hall '-P 2ybc'
_symmetry_space_group_name_H-M 'P 1 21/c 1'
_atom_sites_solution_hydrogens geom
_atom_sites_solution_primary direct
_atom_sites_solution_secondary difmap
_cell_angle_alpha 90
_cell_angle_beta 95.394(7)
_cell_angle_gamma 90
_cell_formula_units_Z 4
_cell_length_a 11.491(3)
_cell_length_b 8.9223(19)
_cell_length_c 21.300(4)
_cell_measurement_reflns_used 647
_cell_measurement_temperature 298.(2)
_cell_measurement_theta_max 25.5767
_cell_measurement_theta_min 2.4630
_cell_volume 2174.1(8)
_computing_cell_refinement 'APEX3 v2017.3-0 (Bruker AXS)'
_computing_data_collection 'Bruker Instrument Service vV6.2.6'
_computing_data_reduction 'SAINT V8.38A (Bruker AXS Inc., 2017)'
_computing_molecular_graphics Mercury
_computing_publication_material 'WinGX, PublCIF'
_computing_structure_refinement 'SHELXL-2016/6 (Sheldrick, 2016)'
_computing_structure_solution 'SHELXT 2014/5 (Sheldrick, 2014)'
_diffrn_ambient_temperature 298.(2)
_diffrn_detector_area_resol_mean 7.3910
_diffrn_measured_fraction_theta_full 0.997
_diffrn_measured_fraction_theta_max 0.997
_diffrn_measurement_device_type 'Bruker D8 VENTURE'
_diffrn_measurement_method '\w and \p scan'
_diffrn_radiation_monochromator 'multilayer mirror'
_diffrn_radiation_type ' Mo K\a'
_diffrn_radiation_wavelength 0.71073
_diffrn_reflns_av_R_equivalents 0.0341
_diffrn_reflns_av_unetI/netI 0.0258
_diffrn_reflns_limit_h_max 13
_diffrn_reflns_limit_h_min -13
_diffrn_reflns_limit_k_max 10
_diffrn_reflns_limit_k_min -10
_diffrn_reflns_limit_l_max 22
_diffrn_reflns_limit_l_min -25
_diffrn_reflns_number 18582
_diffrn_reflns_theta_full 25.33
_diffrn_reflns_theta_max 25.33
_diffrn_reflns_theta_min 2.74
_diffrn_source 'microfocus sealed tube'
_diffrn_source_type 'INCOATEC I\mS 3.0'
_exptl_absorpt_coefficient_mu 1.742
_exptl_absorpt_correction_T_max 0.82
_exptl_absorpt_correction_T_min 0.61
_exptl_absorpt_correction_type multi-scan
_exptl_absorpt_process_details
;
SADABS-2016/2 - Bruker AXS area detector scaling and absorption correction
;
_exptl_crystal_colour colourless
_exptl_crystal_density_diffrn 1.785
_exptl_crystal_density_method 'not measured'
_exptl_crystal_description prism
_exptl_crystal_F_000 1144
_exptl_crystal_size_max 0.673
_exptl_crystal_size_mid 0.211
_exptl_crystal_size_min 0.122
_refine_diff_density_max 0.900
_refine_diff_density_min -0.627
_refine_ls_extinction_method none
_refine_ls_goodness_of_fit_ref 1.004
_refine_ls_hydrogen_treatment constr
_refine_ls_matrix_type full
_refine_ls_number_parameters 264
_refine_ls_number_reflns 3963
_refine_ls_number_restraints 0
_refine_ls_restrained_S_all 1.004
_refine_ls_R_factor_all 0.0607
_refine_ls_R_factor_gt 0.0525
_refine_ls_shift/su_max 0.007
_refine_ls_shift/su_mean 0.001
_refine_ls_structure_factor_coef Fsqd
_refine_ls_weighting_details 'w=1/[\s^2^(Fo^2^)+(0.0862P)^2^+4.5274P] where P=(Fo^2^+2Fc^2^)/3'
_refine_ls_weighting_scheme calc
_refine_ls_wR_factor_gt 0.1510
_refine_ls_wR_factor_ref 0.1594
_reflns_number_gt 3332
_reflns_number_total 3963
_reflns_threshold_expression 'I > 2\s(I)'
_cod_data_source_file ao9b00728_si_002.cif
_cod_data_source_block 7b
_cod_database_code 4515020
_publcif_datablock.id {4675ca5d-215d-4631-9d16-5485990eef55}

loop_
_space_group_symop_operation_xyz
'x, y, z'
'-x, y+1/2, -z+1/2'
'-x, -y, -z'
'x, -y-1/2, z-1/2'

loop_
_atom_site_type_symbol
_atom_site_label
_atom_site_fract_x
_atom_site_fract_y
_atom_site_fract_z
_atom_site_U_iso_or_equiv
_atom_site_adp_type
_atom_site_calc_flag
_atom_site_refinement_flags_adp
_atom_site_refinement_flags_posn
_atom_site_occupancy
C C1 0.3736(6) 0.2991(6) 0.3362(3) 0.0697(14) Uani d . . 1
C C2 0.2828(5) 0.3805(6) 0.3452(3) 0.0707(14) Uani d . . 1
C C3 0.2359(6) 0.4454(7) 0.4013(3) 0.0814(17) Uani d . . 1
H H3A 0.224324 0.55209 0.394621 0.098 Uiso calc U R 1
H H3B 0.293445 0.432843 0.437275 0.098 Uiso calc U R 1
C C4 0.1226(7) 0.3767(11) 0.4166(5) 0.118(3) Uani d . . 1
H H4A 0.084316 0.443155 0.44354 0.177 Uiso calc U R 1
H H4B 0.137909 0.282742 0.437701 0.177 Uiso calc U R 1
H H4C 0.073173 0.360467 0.37831 0.177 Uiso calc U R 1
C C10 0.0738(17) 0.6207(19) 0.2426(10) 0.191(7) Uani d . . 1
C C11 0.5986(5) 0.4309(6) 0.4065(2) 0.0673(13) Uani d . . 1
C C12 0.7132(7) 0.3999(10) 0.3979(4) 0.104(2) Uani d . . 1
H H12 0.740311 0.302209 0.39504 0.124 Uiso calc U R 1
C C13 0.7859(8) 0.5227(15) 0.3937(5) 0.136(4) Uani d . . 1
H H13 0.863911 0.507374 0.387145 0.164 Uiso calc U R 1
C C14 0.7456(10) 0.6660(12) 0.3991(4) 0.119(3) Uani d . . 1
H H14 0.796551 0.746516 0.397086 0.142 Uiso calc U R 1
C C15 0.6330(9) 0.6906(9) 0.4071(4) 0.103(2) Uani d . . 1
H H15 0.605898 0.788562 0.409227 0.124 Uiso calc U R 1
C C16 0.5572(7) 0.5743(7) 0.4122(3) 0.0835(17) Uani d . . 1
H H16 0.47978 0.591573 0.419402 0.1 Uiso calc U R 1
C C20 0.1434(10) 0.8936(13) 0.4613(10) 0.171(6) Uani d . . 1
C C21 0.4132(9) 0.2326(7) 0.2765(3) 0.091(2) Uani d . . 1
H H21A 0.369496 0.278887 0.240397 0.11 Uiso calc U R 1
H H21B 0.4952 0.255923 0.274399 0.11 Uiso calc U R 1
C C22 0.3971(11) 0.0657(9) 0.2725(4) 0.133(4) Uani d . . 1
H H22A 0.418073 0.030605 0.232477 0.2 Uiso calc U R 1
H H22B 0.316786 0.041363 0.276709 0.2 Uiso calc U R 1
H H22C 0.446022 0.018392 0.305766 0.2 Uiso calc U R 1
O O11 0.2060(5) 0.4048(5) 0.2878(2) 0.0946(14) Uani d . . 1
O O12 0.2370(14) 0.5000(11) 0.1835(4) 0.262(7) Uani d . . 1
O O13 0.3003(7) 0.6515(9) 0.2790(4) 0.161(3) Uani d . . 1
O O21 0.3476(5) 0.7759(6) 0.4702(3) 0.1021(16) Uani d . . 1
O O22 0.3076(17) 0.9853(12) 0.5259(5) 0.330(10) Uani d . . 1
O O23 0.3143(7) 1.0201(12) 0.4202(5) 0.204(5) Uani d . . 1
F F11 0.0125(13) 0.515(2) 0.2103(9) 0.371(11) Uani d . . 1
F F12 0.0502(11) 0.6460(15) 0.2967(7) 0.262(7) Uani d . . 1
F F13 0.0798(11) 0.7408(11) 0.2060(6) 0.278(7) Uani d . . 1
F F21 0.1156(9) 0.7997(19) 0.4973(10) 0.392(14) Uani d . . 1
F F22 0.0813(6) 0.9990(10) 0.4501(6) 0.240(5) Uani d . . 1
F F23 0.1177(13) 0.8131(18) 0.4089(11) 0.403(16) Uani d . . 1
S S1 0.2256(3) 0.5473(3) 0.24522(11) 0.1233(9) Uani d . . 1
S S2 0.29646(16) 0.91645(19) 0.46272(10) 0.0900(5) Uani d . . 1
I I1 0.48644(3) 0.24875(4) 0.41772(2) 0.06873(19) Uani d . . 1

loop_
_atom_site_aniso_label
_atom_site_aniso_U_11
_atom_site_aniso_U_22
_atom_site_aniso_U_33
_atom_site_aniso_U_12
_atom_site_aniso_U_13
_atom_site_aniso_U_23
C1 0.093(4) 0.056(3) 0.059(3) 0.007(3) -0.002(3) 0.002(2)
C2 0.081(4) 0.054(3) 0.073(3) 0.004(3) -0.014(3) -0.004(2)
C3 0.075(4) 0.074(4) 0.093(4) 0.020(3) -0.007(3) -0.014(3)
C4 0.099(6) 0.123(7) 0.135(7) -0.003(5) 0.027(5) -0.011(6)
C10 0.205(16) 0.141(11) 0.213(16) 0.041(11) -0.062(14) 0.078(12)
C11 0.072(3) 0.071(3) 0.058(3) 0.004(3) 0.002(2) 0.008(2)
C12 0.083(5) 0.107(6) 0.122(6) 0.015(4) 0.017(4) 0.025(5)
C13 0.077(5) 0.174(10) 0.158(9) -0.017(6) 0.008(5) 0.058(8)
C14 0.126(8) 0.109(7) 0.119(7) -0.036(6) 0.001(5) 0.019(5)
C15 0.141(8) 0.077(4) 0.091(5) -0.013(5) 0.011(5) -0.005(4)
C16 0.110(5) 0.067(4) 0.075(4) -0.002(3) 0.017(3) -0.007(3)
C20 0.107(7) 0.106(7) 0.308(19) 0.024(6) 0.056(10) 0.091(10)
C21 0.140(7) 0.073(4) 0.062(4) 0.016(4) 0.012(4) 0.000(3)
C22 0.233(12) 0.077(5) 0.093(5) 0.005(6) 0.034(6) -0.023(4)
O11 0.118(4) 0.069(2) 0.088(3) 0.010(2) -0.037(3) 0.005(2)
O12 0.50(2) 0.186(8) 0.097(5) 0.173(11) 0.032(8) 0.040(5)
O13 0.173(7) 0.123(5) 0.178(7) -0.053(5) -0.032(5) 0.044(5)
O21 0.091(3) 0.090(3) 0.123(4) 0.025(3) -0.001(3) -0.006(3)
O22 0.63(3) 0.174(9) 0.149(8) 0.129(13) -0.156(12) -0.091(7)
O23 0.128(6) 0.223(9) 0.267(11) 0.014(6) 0.049(6) 0.159(8)
F11 0.290(15) 0.41(2) 0.368(19) -0.127(15) -0.211(15) 0.150(15)
F12 0.245(11) 0.264(13) 0.292(13) 0.164(10) 0.108(11) 0.130(12)
F13 0.272(12) 0.242(11) 0.317(13) 0.116(9) 0.005(10) 0.176(10)
F21 0.131(7) 0.367(17) 0.70(3) 0.084(9) 0.177(13) 0.35(2)
F22 0.127(5) 0.191(7) 0.415(14) 0.094(5) 0.096(7) 0.133(8)
F23 0.264(14) 0.210(11) 0.67(4) 0.053(11) -0.28(2) -0.114(19)
S1 0.166(2) 0.1050(15) 0.0965(15) 0.0470(16) 0.0006(14) 0.0299(12)
S2 0.0840(10) 0.0672(9) 0.1170(14) 0.0023(8) -0.0006(9) 0.0261(9)
I1 0.0774(3) 0.0639(3) 0.0640(3) 0.00983(15) 0.00170(19) 0.01087(14)

loop_
_atom_type_symbol
_atom_type_description
_atom_type_scat_dispersion_real
_atom_type_scat_dispersion_imag
_atom_type_scat_source
C C 0.0033 0.0016 'International Tables Vol C Tables 4.2.6.8 and 6.1.1.4'
H H 0.0000 0.0000 'International Tables Vol C Tables 4.2.6.8 and 6.1.1.4'
O O 0.0106 0.0060 'International Tables Vol C Tables 4.2.6.8 and 6.1.1.4'
F F 0.0171 0.0103 'International Tables Vol C Tables 4.2.6.8 and 6.1.1.4'
S S 0.1246 0.1234 'International Tables Vol C Tables 4.2.6.8 and 6.1.1.4'
I I -0.4742 1.8119 'International Tables Vol C Tables 4.2.6.8 and 6.1.1.4'

loop_
_geom_angle_atom_site_label_1
_geom_angle_atom_site_label_2
_geom_angle_atom_site_label_3
_geom_angle
C2 C1 C21 130.7(6)
C2 C1 I1 115.9(4)
C21 C1 I1 113.4(5)
C1 C2 O11 113.0(5)
C1 C2 C3 134.2(5)
O11 C2 C3 112.6(5)
C2 C3 C4 113.9(6)
F12 C10 F13 115.5(18)
F12 C10 F11 118.(2)
F13 C10 F11 108.7(16)
F12 C10 S1 109.0(11)
F13 C10 S1 101.6(14)
F11 C10 S1 102.5(15)
C12 C11 C16 122.9(7)
C12 C11 I1 117.7(5)
C16 C11 I1 119.3(5)
C11 C12 C13 116.2(8)
C14 C13 C12 121.5(9)
C15 C14 C13 120.2(9)
C14 C15 C16 121.1(8)
C15 C16 C11 118.2(7)
F22 C20 F21 119.3(12)
F22 C20 F23 100.1(17)
F21 C20 F23 96.2(17)
F22 C20 S2 119.3(9)
F21 C20 S2 113.2(11)
F23 C20 S2 102.6(12)
C22 C21 C1 113.0(6)
C2 O11 S1 119.4(4)
O12 S1 O13 124.7(8)
O12 S1 O11 109.0(5)
O13 S1 O11 110.3(4)
O12 S1 C10 104.4(9)
O13 S1 C10 107.8(8)
O11 S1 C10 96.7(6)
O23 S2 O21 128.3(6)
O23 S2 O22 109.1(8)
O21 S2 O22 105.8(5)
O23 S2 C20 106.6(6)
O21 S2 C20 107.9(4)
O22 S2 C20 93.7(11)
C11 I1 C1 94.4(2)

loop_
_geom_bond_atom_site_label_1
_geom_bond_atom_site_label_2
_geom_bond_distance
C1 C2 1.300(8)
C1 C21 1.512(9)
C1 I1 2.116(6)
C2 O11 1.455(7)
C2 C3 1.475(9)
C3 C4 1.502(11)
C10 F12 1.23(2)
C10 F13 1.331(17)
C10 F11 1.33(2)
C10 S1 1.859(18)
C11 C12 1.374(9)
C11 C16 1.374(8)
C11 I1 2.102(6)
C12 C13 1.386(13)
C13 C14 1.368(15)
C14 C15 1.340(13)
C15 C16 1.366(10)
C20 F22 1.191(11)
C20 F21 1.199(13)
C20 F23 1.34(2)
C20 S2 1.768(11)
C21 C22 1.502(10)
O11 S1 1.589(5)
O12 S1 1.399(8)
O13 S1 1.416(8)
O21 S2 1.387(5)
O22 S2 1.473(8)
O23 S2 1.323(7)

loop_
_geom_hbond_atom_site_label_D
_geom_hbond_atom_site_label_H
_geom_hbond_atom_site_label_A
_geom_hbond_distance_DH
_geom_hbond_distance_HA
_geom_hbond_distance_DA
_geom_hbond_angle_DHA
C3 H3B I1 0.97 2.82 3.361(6) 115.9
C16 H16 O21 0.93 2.55 3.336(9) 142.7
C21 H21A S1 0.97 2.92 3.564(8) 125.1
